data_8107653
loop_
_publ_author_name
'Zhang, Nuo'
'Guo, Shuo-Nan'
'Du, Liang-Qi'
'Ren, Xiao-Yu'

_publ_section_title
;
 Crystal structure of (2S,3S,4S,5S,
 Z)-2,3,5,6-tetrakis(benzyloxy)-4-hydroxyhexanal oxime, C34H37NO6
;
_journal_issue 6
_journal_name_full 'Zeitschrift f\"ur Kristallographie - New Crystal Structures'
_journal_page_first 1035
_journal_page_last 1037
_journal_paper_doi 10.1515/ncrs-2023-0174
_journal_volume 238
_journal_year 2023
_chemical_absolute_configuration rmad
_chemical_formula_moiety 'C34 H37 N O6'
_chemical_formula_sum 'C34 H37 N O6'
_chemical_formula_weight 555.64
_space_group_crystal_system triclinic
_space_group_IT_number 1
_space_group_name_Hall 'P 1'
_space_group_name_H-M_alt 'P 1'
_atom_sites_solution_hydrogens mixed
_cell_angle_alpha 71.103(10)
_cell_angle_beta 89.519(11)
_cell_angle_gamma 74.154(11)
_cell_formula_units_Z 1
_cell_length_a 6.398(6)
_cell_length_b 10.779(10)
_cell_length_c 12.030(11)
_cell_measurement_reflns_used 3216
_cell_measurement_temperature 296(2)
_cell_measurement_theta_max 27.42
_cell_measurement_theta_min 3.17
_cell_volume 752.2(12)
_computing_molecular_graphics 'Olex2 (Dolomanov et al., 2009)[2]'
_computing_publication_material 'Olex2 (Dolomanov et al., 2009)[2]'
_computing_structure_refinement 'SHELXL-2016/6 (Sheldrick, 2016)[3]'
_computing_structure_solution 'SHELXT 2014/5 (Sheldrick, 2014)[3]'
_diffrn_ambient_temperature 296(2)
_diffrn_measured_fraction_theta_full 0.992
_diffrn_measured_fraction_theta_max 0.969
_diffrn_measurement_device_type 'Bruker APEX-II CCD[1]'
_diffrn_measurement_method '\f and \w scans'
_diffrn_radiation_type MoK\a
_diffrn_radiation_wavelength 0.71073
_diffrn_reflns_av_R_equivalents 0.0598
_diffrn_reflns_av_unetI/netI 0.0797
_diffrn_reflns_Laue_measured_fraction_full 0.992
_diffrn_reflns_Laue_measured_fraction_max 0.969
_diffrn_reflns_limit_h_max 8
_diffrn_reflns_limit_h_min -8
_diffrn_reflns_limit_k_max 14
_diffrn_reflns_limit_k_min -14
_diffrn_reflns_limit_l_max 15
_diffrn_reflns_limit_l_min -15
_diffrn_reflns_number 6937
_diffrn_reflns_point_group_measured_fraction_full 0.907
_diffrn_reflns_point_group_measured_fraction_max 0.849
_diffrn_reflns_theta_full 25.242
_diffrn_reflns_theta_max 27.992
_diffrn_reflns_theta_min 1.796
_diffrn_standards_number 0
_exptl_absorpt_coefficient_mu 0.084
_exptl_absorpt_correction_type none
_exptl_crystal_colour colourless
_exptl_crystal_density_diffrn 1.227
_exptl_crystal_description block
_exptl_crystal_F_000 296
_exptl_crystal_size_max 0.19
_exptl_crystal_size_mid 0.18
_exptl_crystal_size_min 0.16
_refine_diff_density_max 0.357
_refine_diff_density_min -0.205
_refine_diff_density_rms 0.047
_refine_ls_abs_structure_details
;
 Flack x determined using 1718 quotients [(I+)-(I-)]/[(I+)+(I-)]
 (Parsons, Flack and Wagner, Acta Cryst. B69 (2013) 249-259).
;
_refine_ls_abs_structure_Flack 0.3(9)
_refine_ls_extinction_coef .
_refine_ls_extinction_method none
_refine_ls_goodness_of_fit_ref 1.248
_refine_ls_hydrogen_treatment mixed
_refine_ls_matrix_type full
_refine_ls_number_parameters 380
_refine_ls_number_reflns 6172
_refine_ls_number_restraints 3
_refine_ls_restrained_S_all 1.248
_refine_ls_R_factor_all 0.0789
_refine_ls_R_factor_gt 0.0599
_refine_ls_shift/su_max 0.001
_refine_ls_shift/su_mean 0.000
_refine_ls_structure_factor_coef Fsqd
_refine_ls_weighting_details 'w=1/[\s^2^(Fo^2^)+(0.0500P)^2^] where P=(Fo^2^+2Fc^2^)/3'
_refine_ls_weighting_scheme calc
_refine_ls_wR_factor_gt 0.1492
_refine_ls_wR_factor_ref 0.1614
_reflns_Friedel_coverage 0.753
_reflns_Friedel_fraction_full 0.822
_reflns_Friedel_fraction_max 0.730
_reflns_number_gt 4584
_reflns_number_total 6172
_reflns_threshold_expression 'I > 2\s(I)'
_cod_data_source_file suppl_j_ncrs-2023-0174_suppl_001.cif
_cod_data_source_block P4_2_0m_a
_cod_original_cell_volume 752.1(12)
_cod_database_code 8107653
_shelx_space_group_comment
;
The symmetry employed for this shelxl refinement is uniquely defined
by the following loop, which should always be used as a source of
symmetry information in preference to the above space-group names.
They are only intended as comments.
;
_shelx_estimated_absorpt_t_max 0.987
_shelx_estimated_absorpt_t_min 0.984
_olex2_refinement_description
;
1. Others
 Fixed Uiso: H4A(0.116) H6(0.111) H1(0.073) H2(0.089) H3(0.097) H4(0.106)
 H5(0.086) H7A(0.076) H7B(0.076) H8A(0.058) H10A(0.057) H11A(0.067) H11B(0.067)
 H13(0.08) H14(0.107) H15(0.112) H16(0.108) H17(0.079) H19(0.073) H20A(0.086)
 H20B(0.086) H21A(0.098) H21B(0.098) H23(0.088) H24(0.109) H25(0.117)
 H26(0.124) H27(0.104) H28A(0.08) H28B(0.08) H30(0.081) H31(0.095) H32(0.093)
 H33(0.085) H34(0.075)
 Fixed X: H4A(0.443616) H6(-0.509452) H1(0.491193) H2(0.527978) H3(0.217209)
 H4(-0.120484) H5(-0.153823) H7A(-0.007793) H7B(0.217153) H8A(0.026654)
 H10A(0.150657) H11A(0.165365) H11B(0.337935) H13(0.310555) H14(0.542361)
 H15(0.835425) H16(0.896847) H17(0.664789) H19(0.639934) H20A(0.905371)
 H20B(0.83281) H21A(0.899021) H21B(1.033691) H23(0.811032) H24(0.993585)
 H25(1.352814) H26(1.529392) H27(1.351725) H28A(0.282475) H28B(0.464796)
 H30(0.385812) H31(0.153835) H32(-0.208567) H33(-0.341591) H34(-0.108763)
 Fixed Y: H4A(0.310082) H6(0.729386) H1(0.917588) H2(0.989454) H3(1.087708)
 H4(1.111766) H5(1.046666) H7A(0.950423) H7B(0.975013) H8A(0.735502)
 H10A(0.498208) H11A(0.411913) H11B(0.325059) H13(0.201766) H14(0.10872)
 H15(0.184028) H16(0.360001) H17(0.456099) H19(0.401921) H20A(0.326088)
 H20B(0.486366) H21A(0.380842) H21B(0.407696) H23(0.135291) H24(-0.091671) H25(-
 0.163216) H26(-0.00179) H27(0.225148) H28A(0.739621) H28B(0.622288)
 H30(0.538776) H31(0.547459) H32(0.653325) H33(0.763003) H34(0.759096)
 Fixed Z: H4A(0.624177) H6(0.186082) H1(0.370184) H2(0.526168) H3(0.603605)
 H4(0.522454) H5(0.362644) H7A(0.219937) H7B(0.182875) H8A(0.389173)
 H10A(0.421186) H11A(0.257767) H11B(0.36611) H13(0.201653) H14(0.083301)
 H15(0.023807) H16(0.073233) H17(0.190964) H19(0.440031) H20A(0.584967)
 H20B(0.548454) H21A(0.844858) H21B(0.734726) H23(0.789624) H24(0.864127)
 H25(0.933199) H26(0.924048) H27(0.848137) H28A(0.572718) H28B(0.663545)
 H30(0.864268) H31(1.009112) H32(0.961922) H33(0.767561) H34(0.622597)
;
_shelx_shelxl_version_number 2016/6
_olex2_submission_special_instructions 'No special instructions were received'

loop_
_space_group_symop_operation_xyz
'x, y, z'

loop_
_atom_site_label
_atom_site_type_symbol
_atom_site_fract_x
_atom_site_fract_y
_atom_site_fract_z
_atom_site_U_iso_or_equiv
_atom_site_adp_type
_atom_site_occupancy
_atom_site_site_symmetry_order
_atom_site_calc_flag
_atom_site_refinement_flags_posn
_atom_site_refinement_flags_adp
_atom_site_refinement_flags_occupancy
_atom_site_disorder_assembly
_atom_site_disorder_group
O1 O 0.2400(4) 0.7825(3) 0.2749(2) 0.0526(6) Uani 1 1 d . . . . .
O2 O 0.3487(4) 0.5132(2) 0.2953(2) 0.0472(6) Uani 1 1 d . . . . .
O3 O 0.2824(4) 0.5542(3) 0.5791(2) 0.0547(6) Uani 1 1 d . . . . .
O4 O 0.5092(6) 0.2994(3) 0.5676(3) 0.0771(8) Uani 1 1 d . . . . .
H4A H 0.443616 0.310082 0.624177 0.116 Uiso 1 1 calc R U . . .
O5 O 0.7415(5) 0.3946(3) 0.6990(3) 0.0738(9) Uani 1 1 d . . . . .
O6 O -0.3843(4) 0.7253(4) 0.1683(3) 0.0741(9) Uani 1 1 d . . . . .
H6 H -0.509452 0.729386 0.186082 0.111 Uiso 1 1 calc R U . . .
N1 N -0.2597(5) 0.7239(4) 0.2618(3) 0.0593(8) Uani 1 1 d . . . . .
C1 C 0.3670(7) 0.9574(4) 0.4010(4) 0.0610(10) Uani 1 1 d . . . . .
H1 H 0.491193 0.917588 0.370184 0.073 Uiso 1 1 calc R U . . .
C2 C 0.3901(8) 0.9998(5) 0.4940(4) 0.0744(13) Uani 1 1 d . . . . .
H2 H 0.527978 0.989454 0.526168 0.089 Uiso 1 1 calc R U . . .
C3 C 0.2048(10) 1.0585(5) 0.5398(5) 0.0809(14) Uani 1 1 d . . . . .
H3 H 0.217209 1.087708 0.603605 0.097 Uiso 1 1 calc R U . . .
C4 C 0.0040(10) 1.0735(6) 0.4910(6) 0.0881(16) Uani 1 1 d . . . . .
H4 H -0.120484 1.111766 0.522454 0.106 Uiso 1 1 calc R U . . .
C5 C -0.0157(8) 1.0328(5) 0.3967(5) 0.0719(12) Uani 1 1 d . . . . .
H5 H -0.153823 1.046666 0.362644 0.086 Uiso 1 1 calc R U . . .
C6 C 0.1645(6) 0.9718(4) 0.3513(4) 0.0546(9) Uani 1 1 d . . . . .
C7 C 0.1450(7) 0.9267(4) 0.2468(4) 0.0633(10) Uani 1 1 d . . . . .
H7A H -0.007793 0.950423 0.219937 0.076 Uiso 1 1 calc R U . . .
H7B H 0.217153 0.975013 0.182875 0.076 Uiso 1 1 calc R U . . .
C8 C 0.1009(5) 0.7017(4) 0.3286(3) 0.0482(8) Uani 1 1 d . . . . .
H8A H 0.026654 0.735502 0.389173 0.058 Uiso 1 1 calc R U . . .
C9 C -0.0620(6) 0.7084(5) 0.2400(4) 0.0611(10) Uani 1 1 d . . . . .
H9 H -0.008(6) 0.699(4) 0.172(3) 0.037(8) Uiso 1 1 d . . . . .
C10 C 0.2440(5) 0.5566(4) 0.3859(3) 0.0476(8) Uani 1 1 d . . . . .
H10A H 0.150657 0.498208 0.421186 0.057 Uiso 1 1 calc R U . . .
C11 C 0.3150(6) 0.3931(4) 0.2879(4) 0.0561(9) Uani 1 1 d . . . . .
H11A H 0.165365 0.411913 0.257767 0.067 Uiso 1 1 calc R U . . .
H11B H 0.337935 0.325059 0.366110 0.067 Uiso 1 1 calc R U . . .
C12 C 0.4659(6) 0.3379(4) 0.2092(3) 0.0503(8) Uani 1 1 d . . . . .
C13 C 0.4293(8) 0.2342(4) 0.1763(4) 0.0670(11) Uani 1 1 d . . . . .
H13 H 0.310555 0.201766 0.201653 0.080 Uiso 1 1 calc R U . . .
C14 C 0.5683(12) 0.1783(5) 0.1059(4) 0.0892(17) Uani 1 1 d . . . . .
H14 H 0.542361 0.108720 0.083301 0.107 Uiso 1 1 calc R U . . .
C15 C 0.7406(11) 0.2238(5) 0.0698(4) 0.0932(19) Uani 1 1 d . . . . .
H15 H 0.835425 0.184028 0.023807 0.112 Uiso 1 1 calc R U . . .
C16 C 0.7784(10) 0.3278(6) 0.0999(5) 0.0901(16) Uani 1 1 d . . . . .
H16 H 0.896847 0.360001 0.073233 0.108 Uiso 1 1 calc R U . . .
C17 C 0.6396(7) 0.3852(5) 0.1702(4) 0.0654(11) Uani 1 1 d . . . . .
H17 H 0.664789 0.456099 0.190964 0.079 Uiso 1 1 calc R U . . .
C18 C 0.4063(6) 0.5461(4) 0.4815(3) 0.0500(8) Uani 1 1 d . . . . .
H18 H 0.466(6) 0.617(4) 0.468(3) 0.047(10) Uiso 1 1 d . . . . .
C19 C 0.5894(7) 0.4113(4) 0.5148(4) 0.0610(10) Uani 1 1 d . . . . .
H19 H 0.639934 0.401921 0.440031 0.073 Uiso 1 1 calc R U . . .
C20 C 0.7869(8) 0.4047(5) 0.5847(4) 0.0720(12) Uani 1 1 d . . . . .
H20A H 0.905371 0.326088 0.584967 0.086 Uiso 1 1 calc R U . . .
H20B H 0.832810 0.486366 0.548454 0.086 Uiso 1 1 calc R U . . .
C21 C 0.9370(10) 0.3558(6) 0.7752(5) 0.0816(14) Uani 1 1 d . . . . .
H21A H 0.899021 0.380842 0.844858 0.098 Uiso 1 1 calc R U . . .
H21B H 1.033691 0.407696 0.734726 0.098 Uiso 1 1 calc R U . . .
C22 C 1.0583(8) 0.2059(5) 0.8137(4) 0.0650(11) Uani 1 1 d . . . . .
C23 C 0.9571(8) 0.1086(5) 0.8176(4) 0.0736(12) Uani 1 1 d . . . . .
H23 H 0.811032 0.135291 0.789624 0.088 Uiso 1 1 calc R U . . .
C24 C 1.0668(11) -0.0274(6) 0.8619(5) 0.0908(16) Uani 1 1 d . . . . .
H24 H 0.993585 -0.091671 0.864127 0.109 Uiso 1 1 calc R U . . .
C25 C 1.2793(12) -0.0704(6) 0.9024(5) 0.0972(17) Uani 1 1 d . . . . .
H25 H 1.352814 -0.163216 0.933199 0.117 Uiso 1 1 calc R U . . .
C26 C 1.3828(11) 0.0258(8) 0.8969(6) 0.1033(19) Uani 1 1 d . . . . .
H26 H 1.529392 -0.001790 0.924048 0.124 Uiso 1 1 calc R U . . .
C27 C 1.2763(10) 0.1614(7) 0.8525(5) 0.0865(15) Uani 1 1 d . . . . .
H27 H 1.351725 0.225148 0.848137 0.104 Uiso 1 1 calc R U . . .
C28 C 0.3143(8) 0.6491(5) 0.6315(4) 0.0668(11) Uani 1 1 d . . . . .
H28A H 0.282475 0.739621 0.572718 0.080 Uiso 1 1 calc R U . . .
H28B H 0.464796 0.622288 0.663545 0.080 Uiso 1 1 calc R U . . .
C29 C 0.1661(6) 0.6508(4) 0.7273(3) 0.0516(9) Uani 1 1 d . . . . .
C30 C 0.2390(8) 0.5861(5) 0.8436(4) 0.0676(11) Uani 1 1 d . . . . .
H30 H 0.385812 0.538776 0.864268 0.081 Uiso 1 1 calc R U . . .
C31 C 0.0997(10) 0.5896(5) 0.9303(4) 0.0791(14) Uani 1 1 d . . . . .
H31 H 0.153835 0.547459 1.009112 0.095 Uiso 1 1 calc R U . . .
C32 C -0.1145(9) 0.6533(5) 0.9026(5) 0.0779(14) Uani 1 1 d . . . . .
H32 H -0.208567 0.653325 0.961922 0.093 Uiso 1 1 calc R U . . .
C33 C -0.1938(8) 0.7179(5) 0.7873(5) 0.0707(12) Uani 1 1 d . . . . .
H33 H -0.341591 0.763003 0.767561 0.085 Uiso 1 1 calc R U . . .
C34 C -0.0539(8) 0.7156(4) 0.7012(4) 0.0627(10) Uani 1 1 d . . . . .
H34 H -0.108763 0.759096 0.622597 0.075 Uiso 1 1 calc R U . . .

loop_
_atom_site_aniso_label
_atom_site_aniso_U_11
_atom_site_aniso_U_22
_atom_site_aniso_U_33
_atom_site_aniso_U_23
_atom_site_aniso_U_13
_atom_site_aniso_U_12
O1 0.0363(12) 0.0539(15) 0.0716(16) -0.0270(12) 0.0179(11) -0.0122(10)
O2 0.0465(12) 0.0491(13) 0.0542(13) -0.0264(11) 0.0235(10) -0.0163(10)
O3 0.0598(15) 0.0649(16) 0.0543(15) -0.0317(12) 0.0244(11) -0.0281(13)
O4 0.085(2) 0.0593(18) 0.087(2) -0.0276(16) 0.0096(17) -0.0160(15)
O5 0.0754(19) 0.075(2) 0.072(2) -0.0328(16) 0.0166(16) -0.0141(16)
O6 0.0493(16) 0.105(3) 0.075(2) -0.0373(17) 0.0148(14) -0.0241(17)
N1 0.0412(16) 0.069(2) 0.072(2) -0.0322(17) 0.0074(15) -0.0119(14)
C1 0.056(2) 0.056(2) 0.071(3) -0.0210(19) 0.0191(19) -0.0174(17)
C2 0.077(3) 0.071(3) 0.084(3) -0.027(2) 0.006(3) -0.034(2)
C3 0.099(4) 0.070(3) 0.088(3) -0.043(3) 0.018(3) -0.028(3)
C4 0.085(4) 0.080(3) 0.114(4) -0.058(3) 0.038(3) -0.018(3)
C5 0.057(2) 0.056(2) 0.104(3) -0.034(2) 0.020(2) -0.0094(19)
C6 0.058(2) 0.0404(19) 0.064(2) -0.0164(17) 0.0129(18) -0.0137(16)
C7 0.060(2) 0.050(2) 0.073(3) -0.0173(19) 0.0067(19) -0.0090(18)
C8 0.0331(16) 0.060(2) 0.061(2) -0.0334(17) 0.0170(14) -0.0129(15)
C9 0.0406(19) 0.082(3) 0.073(3) -0.044(2) 0.0192(18) -0.0144(19)
C10 0.0404(17) 0.054(2) 0.059(2) -0.0276(17) 0.0242(15) -0.0204(15)
C11 0.056(2) 0.058(2) 0.070(2) -0.0341(19) 0.0239(18) -0.0270(18)
C12 0.063(2) 0.0422(18) 0.0456(19) -0.0179(15) 0.0082(16) -0.0110(16)
C13 0.088(3) 0.051(2) 0.064(3) -0.0237(19) 0.008(2) -0.019(2)
C14 0.144(5) 0.057(3) 0.070(3) -0.036(2) 0.015(3) -0.016(3)
C15 0.137(5) 0.059(3) 0.068(3) -0.027(2) 0.040(3) 0.005(3)
C16 0.093(4) 0.077(3) 0.094(4) -0.028(3) 0.050(3) -0.016(3)
C17 0.069(3) 0.056(2) 0.077(3) -0.032(2) 0.031(2) -0.016(2)
C18 0.0475(19) 0.054(2) 0.054(2) -0.0224(17) 0.0180(16) -0.0180(17)
C19 0.060(2) 0.061(2) 0.057(2) -0.0198(18) 0.0139(18) -0.0104(18)
C20 0.066(3) 0.078(3) 0.066(3) -0.019(2) 0.014(2) -0.017(2)
C21 0.105(4) 0.075(3) 0.067(3) -0.020(2) -0.011(3) -0.033(3)
C22 0.076(3) 0.080(3) 0.050(2) -0.028(2) 0.0090(19) -0.032(2)
C23 0.075(3) 0.070(3) 0.085(3) -0.030(2) 0.009(2) -0.030(2)
C24 0.099(4) 0.080(4) 0.110(4) -0.042(3) 0.011(3) -0.040(3)
C25 0.109(5) 0.082(4) 0.098(4) -0.042(3) 0.007(3) -0.009(3)
C26 0.075(3) 0.119(5) 0.121(5) -0.055(4) -0.004(3) -0.017(3)
C27 0.089(4) 0.096(4) 0.088(3) -0.035(3) 0.004(3) -0.043(3)
C28 0.080(3) 0.070(3) 0.075(3) -0.042(2) 0.031(2) -0.040(2)
C29 0.061(2) 0.048(2) 0.055(2) -0.0261(17) 0.0149(17) -0.0186(17)
C30 0.076(3) 0.062(3) 0.063(3) -0.021(2) 0.008(2) -0.015(2)
C31 0.108(4) 0.075(3) 0.048(2) -0.017(2) 0.012(2) -0.022(3)
C32 0.099(4) 0.077(3) 0.072(3) -0.036(2) 0.041(3) -0.036(3)
C33 0.066(3) 0.066(3) 0.087(3) -0.039(2) 0.021(2) -0.014(2)
C34 0.074(3) 0.058(2) 0.055(2) -0.0226(18) 0.0083(19) -0.015(2)

loop_
_atom_type_symbol
_atom_type_description
_atom_type_scat_dispersion_real
_atom_type_scat_dispersion_imag
_atom_type_scat_source
C C 0.0033 0.0016 'International Tables Vol C Tables 4.2.6.8 and 6.1.1.4'
H H 0.0000 0.0000 'International Tables Vol C Tables 4.2.6.8 and 6.1.1.4'
N N 0.0061 0.0033 'International Tables Vol C Tables 4.2.6.8 and 6.1.1.4'
O O 0.0106 0.0060 'International Tables Vol C Tables 4.2.6.8 and 6.1.1.4'

loop_
_geom_angle_atom_site_label_1
_geom_angle_atom_site_label_2
_geom_angle_atom_site_label_3
_geom_angle
_geom_angle_site_symmetry_1
_geom_angle_site_symmetry_3
C8 O1 C7 114.6(3) . .
C11 O2 C10 114.5(3) . .
C28 O3 C18 115.1(3) . .
C19 O4 H4A 109.5 . .
C20 O5 C21 111.7(4) . .
N1 O6 H6 109.5 . .
C9 N1 O6 111.0(4) . .
C2 C1 H1 119.1 . .
C2 C1 C6 121.8(4) . .
C6 C1 H1 119.1 . .
C1 C2 H2 120.6 . .
C1 C2 C3 118.9(5) . .
C3 C2 H2 120.6 . .
C2 C3 H3 120.2 . .
C4 C3 C2 119.7(5) . .
C4 C3 H3 120.2 . .
C3 C4 H4 119.7 . .
C5 C4 C3 120.6(5) . .
C5 C4 H4 119.7 . .
C4 C5 H5 119.5 . .
C4 C5 C6 120.9(5) . .
C6 C5 H5 119.5 . .
C1 C6 C7 120.4(4) . .
C5 C6 C1 118.1(4) . .
C5 C6 C7 121.5(4) . .
O1 C7 C6 111.8(3) . .
O1 C7 H7A 109.3 . .
O1 C7 H7B 109.3 . .
C6 C7 H7A 109.3 . .
C6 C7 H7B 109.3 . .
H7A C7 H7B 107.9 . .
O1 C8 H8A 109.5 . .
O1 C8 C9 110.3(3) . .
O1 C8 C10 107.2(3) . .
C9 C8 H8A 109.5 . .
C9 C8 C10 111.0(3) . .
C10 C8 H8A 109.5 . .
N1 C9 C8 120.2(4) . .
N1 C9 H9 125(2) . .
C8 C9 H9 115(2) . .
O2 C10 C8 107.2(3) . .
O2 C10 H10A 108.6 . .
O2 C10 C18 111.8(3) . .
C8 C10 H10A 108.6 . .
C18 C10 C8 111.9(3) . .
C18 C10 H10A 108.6 . .
O2 C11 H11A 109.4 . .
O2 C11 H11B 109.4 . .
O2 C11 C12 111.2(3) . .
H11A C11 H11B 108.0 . .
C12 C11 H11A 109.4 . .
C12 C11 H11B 109.4 . .
C13 C12 C11 118.4(3) . .
C17 C12 C11 122.4(3) . .
C17 C12 C13 119.2(4) . .
C12 C13 H13 119.9 . .
C12 C13 C14 120.1(5) . .
C14 C13 H13 119.9 . .
C13 C14 H14 119.9 . .
C15 C14 C13 120.2(5) . .
C15 C14 H14 119.9 . .
C14 C15 H15 119.6 . .
C14 C15 C16 120.7(5) . .
C16 C15 H15 119.6 . .
C15 C16 H16 120.2 . .
C15 C16 C17 119.6(5) . .
C17 C16 H16 120.2 . .
C12 C17 C16 120.2(5) . .
C12 C17 H17 119.9 . .
C16 C17 H17 119.9 . .
O3 C18 C10 105.1(3) . .
O3 C18 H18 103(2) . .
O3 C18 C19 110.8(3) . .
C10 C18 H18 117(2) . .
C10 C18 C19 111.6(3) . .
C19 C18 H18 109(2) . .
O4 C19 C18 111.1(3) . .
O4 C19 H19 105.7 . .
O4 C19 C20 111.8(4) . .
C18 C19 H19 105.7 . .
C20 C19 C18 116.0(4) . .
C20 C19 H19 105.7 . .
O5 C20 C19 110.3(4) . .
O5 C20 H20A 109.6 . .
O5 C20 H20B 109.6 . .
C19 C20 H20A 109.6 . .
C19 C20 H20B 109.6 . .
H20A C20 H20B 108.1 . .
O5 C21 H21A 108.6 . .
O5 C21 H21B 108.6 . .
O5 C21 C22 114.6(4) . .
H21A C21 H21B 107.6 . .
C22 C21 H21A 108.6 . .
C22 C21 H21B 108.6 . .
C23 C22 C21 122.2(4) . .
C23 C22 C27 117.3(5) . .
C27 C22 C21 120.5(4) . .
C22 C23 H23 119.5 . .
C22 C23 C24 121.1(5) . .
C24 C23 H23 119.5 . .
C23 C24 H24 119.3 . .
C25 C24 C23 121.3(5) . .
C25 C24 H24 119.3 . .
C24 C25 H25 121.0 . .
C24 C25 C26 118.1(6) . .
C26 C25 H25 121.0 . .
C25 C26 H26 119.4 . .
C27 C26 C25 121.3(6) . .
C27 C26 H26 119.4 . .
C22 C27 H27 119.5 . .
C26 C27 C22 120.9(5) . .
C26 C27 H27 119.5 . .
O3 C28 H28A 110.0 . .
O3 C28 H28B 110.0 . .
O3 C28 C29 108.5(3) . .
H28A C28 H28B 108.4 . .
C29 C28 H28A 110.0 . .
C29 C28 H28B 110.0 . .
C30 C29 C28 122.2(4) . .
C30 C29 C34 117.1(4) . .
C34 C29 C28 120.7(4) . .
C29 C30 H30 119.4 . .
C29 C30 C31 121.2(4) . .
C31 C30 H30 119.4 . .
C30 C31 H31 119.7 . .
C32 C31 C30 120.5(4) . .
C32 C31 H31 119.7 . .
C31 C32 H32 120.0 . .
C31 C32 C33 119.9(4) . .
C33 C32 H32 120.0 . .
C32 C33 H33 120.4 . .
C32 C33 C34 119.3(5) . .
C34 C33 H33 120.4 . .
C29 C34 H34 119.1 . .
C33 C34 C29 121.9(4) . .
C33 C34 H34 119.1 . .

loop_
_geom_bond_atom_site_label_1
_geom_bond_atom_site_label_2
_geom_bond_distance
_geom_bond_site_symmetry_2
O1 C7 1.430(5) .
O1 C8 1.420(4) .
O2 C10 1.414(4) .
O2 C11 1.399(5) .
O3 C18 1.425(4) .
O3 C28 1.420(5) .
O4 H4A 0.8200 .
O4 C19 1.400(5) .
O5 C20 1.378(6) .
O5 C21 1.437(6) .
O6 H6 0.8200 .
O6 N1 1.378(4) .
N1 C9 1.267(5) .
C1 H1 0.9300 .
C1 C2 1.361(7) .
C1 C6 1.380(6) .
C2 H2 0.9300 .
C2 C3 1.384(8) .
C3 H3 0.9300 .
C3 C4 1.364(8) .
C4 H4 0.9300 .
C4 C5 1.360(8) .
C5 H5 0.9300 .
C5 C6 1.367(6) .
C6 C7 1.505(6) .
C7 H7A 0.9700 .
C7 H7B 0.9700 .
C8 H8A 0.9800 .
C8 C9 1.469(6) .
C8 C10 1.513(5) .
C9 H9 0.91(4) .
C10 H10A 0.9800 .
C10 C18 1.512(5) .
C11 H11A 0.9700 .
C11 H11B 0.9700 .
C11 C12 1.490(5) .
C12 C13 1.375(6) .
C12 C17 1.364(6) .
C13 H13 0.9300 .
C13 C14 1.377(7) .
C14 H14 0.9300 .
C14 C15 1.339(9) .
C15 H15 0.9300 .
C15 C16 1.363(9) .
C16 H16 0.9300 .
C16 C17 1.383(6) .
C17 H17 0.9300 .
C18 H18 0.91(4) .
C18 C19 1.531(6) .
C19 H19 0.9800 .
C19 C20 1.497(7) .
C20 H20A 0.9700 .
C20 H20B 0.9700 .
C21 H21A 0.9700 .
C21 H21B 0.9700 .
C21 C22 1.504(8) .
C22 C23 1.364(6) .
C22 C27 1.376(8) .
C23 H23 0.9300 .
C23 C24 1.365(7) .
C24 H24 0.9300 .
C24 C25 1.350(9) .
C25 H25 0.9300 .
C25 C26 1.360(10) .
C26 H26 0.9300 .
C26 C27 1.357(9) .
C27 H27 0.9300 .
C28 H28A 0.9700 .
C28 H28B 0.9700 .
C28 C29 1.488(6) .
C29 C30 1.364(6) .
C29 C34 1.377(6) .
C30 H30 0.9300 .
C30 C31 1.370(7) .
C31 H31 0.9300 .
C31 C32 1.344(8) .
C32 H32 0.9300 .
C32 C33 1.363(7) .
C33 H33 0.9300 .
C33 C34 1.365(6) .
C34 H34 0.9300 .

loop_
_geom_torsion_atom_site_label_1
_geom_torsion_atom_site_label_2
_geom_torsion_atom_site_label_3
_geom_torsion_atom_site_label_4
_geom_torsion
_geom_torsion_site_symmetry_1
_geom_torsion_site_symmetry_2
_geom_torsion_site_symmetry_3
_geom_torsion_site_symmetry_4
O1 C8 C9 N1 -135.9(4) . . . .
O1 C8 C10 O2 -60.8(3) . . . .
O1 C8 C10 C18 62.1(3) . . . .
O2 C10 C18 O3 -163.8(3) . . . .
O2 C10 C18 C19 -43.7(4) . . . .
O2 C11 C12 C13 -169.0(3) . . . .
O2 C11 C12 C17 11.9(5) . . . .
O3 C18 C19 O4 50.8(4) . . . .
O3 C18 C19 C20 -78.3(4) . . . .
O3 C28 C29 C30 103.1(5) . . . .
O3 C28 C29 C34 -75.1(5) . . . .
O4 C19 C20 O5 -55.8(5) . . . .
O5 C21 C22 C23 -24.8(7) . . . .
O5 C21 C22 C27 158.5(5) . . . .
O6 N1 C9 C8 -179.0(4) . . . .
C1 C2 C3 C4 -0.3(7) . . . .
C1 C6 C7 O1 63.1(5) . . . .
C2 C1 C6 C5 1.1(6) . . . .
C2 C1 C6 C7 178.6(4) . . . .
C2 C3 C4 C5 -0.9(8) . . . .
C3 C4 C5 C6 2.3(8) . . . .
C4 C5 C6 C1 -2.4(7) . . . .
C4 C5 C6 C7 -179.8(5) . . . .
C5 C6 C7 O1 -119.5(4) . . . .
C6 C1 C2 C3 0.2(7) . . . .
C7 O1 C8 C9 76.5(4) . . . .
C7 O1 C8 C10 -162.6(3) . . . .
C8 O1 C7 C6 83.7(4) . . . .
C8 C10 C18 O3 75.8(3) . . . .
C8 C10 C18 C19 -164.0(3) . . . .
C9 C8 C10 O2 59.6(4) . . . .
C9 C8 C10 C18 -177.4(3) . . . .
C10 O2 C11 C12 -167.9(3) . . . .
C10 C8 C9 N1 105.5(4) . . . .
C10 C18 C19 O4 -66.0(4) . . . .
C10 C18 C19 C20 164.9(3) . . . .
C11 O2 C10 C8 -124.0(3) . . . .
C11 O2 C10 C18 112.9(4) . . . .
C11 C12 C13 C14 -178.5(4) . . . .
C11 C12 C17 C16 178.2(4) . . . .
C12 C13 C14 C15 0.5(8) . . . .
C13 C12 C17 C16 -0.9(7) . . . .
C13 C14 C15 C16 -1.5(9) . . . .
C14 C15 C16 C17 1.2(9) . . . .
C15 C16 C17 C12 0.0(8) . . . .
C17 C12 C13 C14 0.6(6) . . . .
C18 O3 C28 C29 177.1(3) . . . .
C18 C19 C20 O5 73.0(5) . . . .
C20 O5 C21 C22 -78.3(5) . . . .
C21 O5 C20 C19 166.2(4) . . . .
C21 C22 C23 C24 -174.6(5) . . . .
C21 C22 C27 C26 174.3(5) . . . .
C22 C23 C24 C25 -0.6(8) . . . .
C23 C22 C27 C26 -2.5(8) . . . .
C23 C24 C25 C26 -0.7(9) . . . .
C24 C25 C26 C27 0.3(10) . . . .
C25 C26 C27 C22 1.4(10) . . . .
C27 C22 C23 C24 2.1(7) . . . .
C28 O3 C18 C10 -131.0(4) . . . .
C28 O3 C18 C19 108.3(4) . . . .
C28 C29 C30 C31 179.7(4) . . . .
C28 C29 C34 C33 179.5(4) . . . .
C29 C30 C31 C32 2.3(7) . . . .
C30 C29 C34 C33 1.3(6) . . . .
C30 C31 C32 C33 -1.5(8) . . . .
C31 C32 C33 C34 0.7(7) . . . .
C32 C33 C34 C29 -0.6(7) . . . .
C34 C29 C30 C31 -2.1(6) . . . .
